data_2021800
loop_
_publ_author_name
'Bogdanov, Georgii'
'Tillotson, John P.'
'Khrustalev, Victor N.'
'Rigin, Sergei'
'Timofeeva, Tatiana V.'

_publ_section_title
;
 Synthesis and structural study of organic two-photon-absorbing
 cycloalkanone chromophores
;
_journal_coeditor_code YP3195
_journal_issue 11
_journal_name_full 'Acta Crystallographica Section C'
_journal_page_first
;
;
_journal_paper_doi 10.1107/S2053229619014360
_journal_volume 75
_journal_year 2019
_chemical_formula_iupac 'C28 H36 N2 O'
_chemical_formula_moiety 'C28 H36 N2 O'
_chemical_formula_sum 'C28 H36 N2 O'
_chemical_formula_weight 416.59
_chemical_name_systematic
;
2,6-Bis[4-(diethylamino)benzylidene]cyclohexanone
;
_space_group_crystal_system triclinic
_space_group_IT_number 2
_space_group_name_Hall '-P 1'
_space_group_name_H-M_alt 'P -1'
_symmetry_space_group_name_Hall '-P 1'
_symmetry_space_group_name_H-M 'P -1'
_atom_sites_solution_hydrogens geom
_atom_sites_solution_primary difmap
_atom_sites_solution_secondary difmap
_audit_creation_method SHELXL-2013
_cell_angle_alpha 87.69(2)
_cell_angle_beta 77.110(16)
_cell_angle_gamma 67.445(14)
_cell_formula_units_Z 4
_cell_length_a 11.224(8)
_cell_length_b 13.874(10)
_cell_length_c 16.930(12)
_cell_measurement_reflns_used 5462
_cell_measurement_temperature 170(2)
_cell_measurement_theta_max 27.93
_cell_measurement_theta_min 2.47
_cell_volume 2370(3)
_computing_cell_refinement
;
SAINT (Bruker, 2016)
;
_computing_data_collection
;
APEX3 (Bruker, 2016)
;
_computing_data_reduction
;
SAINT (Bruker, 2016)
;
_computing_molecular_graphics
;
SHELXTL (Sheldrick, 2015a)
;
_computing_publication_material
;
SHELXTL (Sheldrick, 2015a)
;
_computing_structure_refinement
;
SHELXL2013 (Sheldrick, 2015b)
;
_computing_structure_solution
;
SHELXT (Sheldrick, 2015a)
;
_diffrn_ambient_temperature 170(2)
_diffrn_measured_fraction_theta_full 0.999
_diffrn_measured_fraction_theta_max 0.987
_diffrn_measurement_device_type 'Bruker APEXII CCD'
_diffrn_measurement_method '\f and \w scans'
_diffrn_radiation_type MoK\a
_diffrn_radiation_wavelength 0.71073
_diffrn_reflns_av_R_equivalents 0.0530
_diffrn_reflns_av_unetI/netI 0.0734
_diffrn_reflns_limit_h_max 15
_diffrn_reflns_limit_h_min -15
_diffrn_reflns_limit_k_max 19
_diffrn_reflns_limit_k_min -18
_diffrn_reflns_limit_l_max 23
_diffrn_reflns_limit_l_min -23
_diffrn_reflns_number 26055
_diffrn_reflns_theta_full 25.242
_diffrn_reflns_theta_max 29.488
_diffrn_reflns_theta_min 1.235
_diffrn_source 'fine-focus sealed tube'
_exptl_absorpt_coefficient_mu 0.070
_exptl_absorpt_correction_T_max 0.975
_exptl_absorpt_correction_T_min 0.970
_exptl_absorpt_correction_type multi-scan
_exptl_absorpt_process_details
;
(SADABS; Bruker, 2016)
;
_exptl_crystal_colour orange
_exptl_crystal_density_diffrn 1.167
_exptl_crystal_description block
_exptl_crystal_F_000 904
_exptl_crystal_size_max 0.30
_exptl_crystal_size_mid 0.26
_exptl_crystal_size_min 0.22
_refine_diff_density_max 0.575
_refine_diff_density_min -0.454
_refine_ls_extinction_coef 0.0045(7)
_refine_ls_extinction_expression Fc^*^=kFc[1+0.001xFc^2^\l^3^/sin(2\q)]^-1/4^
_refine_ls_extinction_method SHELXL
_refine_ls_goodness_of_fit_ref 1.039
_refine_ls_hydrogen_treatment constr
_refine_ls_matrix_type full
_refine_ls_number_parameters 585
_refine_ls_number_reflns 13029
_refine_ls_number_restraints 17
_refine_ls_restrained_S_all 1.069
_refine_ls_R_factor_all 0.0971
_refine_ls_R_factor_gt 0.0608
_refine_ls_shift/su_max 0.001
_refine_ls_shift/su_mean 0.000
_refine_ls_structure_factor_coef Fsqd
_refine_ls_weighting_details 'w=1/[\s^2^(Fo^2^)+(0.0581P)^2^+0.5151P] where P=(Fo^2^+2Fc^2^)/3'
_refine_ls_weighting_scheme calc
_refine_ls_wR_factor_gt 0.1446
_refine_ls_wR_factor_ref 0.1661
_reflns_number_gt 8431
_reflns_number_total 13029
_reflns_threshold_expression 'I > 2\s(I)'
_cod_data_source_file yp3195sup1.cif
_cod_data_source_block III
_cod_database_code 2021800
_shelx_space_group_comment
;
The symmetry employed for this shelxl refinement is uniquely defined
by the following loop, which should always be used as a source of
symmetry information in preference to the above space-group names.
They are only intended as comments.
;
_shelx_estimated_absorpt_t_min 0.979
_shelx_estimated_absorpt_t_max 0.985
_shelxl_version_number .2013

loop_
_space_group_symop_operation_xyz
'x, y, z'
'-x, -y, -z'

loop_
_atom_site_type_symbol
_atom_site_label
_atom_site_fract_x
_atom_site_fract_y
_atom_site_fract_z
_atom_site_U_iso_or_equiv
_atom_site_adp_type
_atom_site_calc_flag
_atom_site_occupancy
_atom_site_disorder_assembly
_atom_site_disorder_group
O O1A 0.26453(18) 0.59594(10) 1.02746(8) 0.0632(4) Uani d 1 . .
N N1A 0.30243(18) 0.36069(12) 0.57638(8) 0.0515(4) Uani d 1 . .
N N2A 0.24044(15) 1.08139(11) 1.31290(8) 0.0397(3) Uani d 1 . .
C C1A 0.24155(18) 0.67250(13) 0.98545(10) 0.0386(4) Uani d 1 . .
C C2A 0.23499(16) 0.66197(12) 0.89926(9) 0.0340(3) Uani d 1 . .
C C3A 0.18362(18) 0.75987(12) 0.85413(10) 0.0387(4) Uani d 1 . .
H H3A 0.1321 0.7491 0.8173 0.046 Uiso calc 1 . .
H H3B 0.2596 0.7730 0.8204 0.046 Uiso calc 1 . .
C C4A 0.09665(17) 0.85507(13) 0.91055(10) 0.0385(4) Uani d 1 . .
H H4A 0.0155 0.8456 0.9400 0.046 Uiso calc 1 . .
H H4B 0.0697 0.9176 0.8781 0.046 Uiso calc 1 . .
C C5A 0.16850(18) 0.87246(13) 0.97154(10) 0.0383(4) Uani d 1 . .
H H5A 0.2427 0.8914 0.9424 0.046 Uiso calc 1 . .
H H5B 0.1067 0.9317 1.0097 0.046 Uiso calc 1 . .
C C6A 0.22176(16) 0.77706(12) 1.01887(9) 0.0341(3) Uani d 1 . .
C C7A 0.27610(17) 0.56309(13) 0.86901(9) 0.0359(4) Uani d 1 . .
H H7A 0.3071 0.5119 0.9065 0.043 Uiso calc 1 . .
C C8A 0.28291(16) 0.51871(12) 0.79126(9) 0.0342(3) Uani d 1 . .
C C9A 0.31381(19) 0.41066(13) 0.78593(10) 0.0411(4) Uani d 1 . .
H H9A 0.3318 0.3715 0.8322 0.049 Uiso calc 1 . .
C C10A 0.3192(2) 0.35894(14) 0.71691(11) 0.0444(4) Uani d 1 . .
H H10A 0.3406 0.2857 0.7168 0.053 Uiso calc 1 . .
C C11A 0.29366(18) 0.41269(13) 0.64635(10) 0.0377(4) Uani d 1 . .
C C12A 0.26437(18) 0.52140(13) 0.65098(10) 0.0392(4) Uani d 1 . .
H H12A 0.2468 0.5608 0.6047 0.047 Uiso calc 1 . .
C C13A 0.26062(18) 0.57139(13) 0.71997(10) 0.0388(4) Uani d 1 . .
H H13A 0.2423 0.6442 0.7198 0.047 Uiso calc 1 . .
C C14A 0.36497(19) 0.24744(14) 0.56827(11) 0.0438(4) Uani d 1 . .
H H14A 0.4368 0.2238 0.5982 0.053 Uiso calc 1 . .
H H14B 0.4059 0.2261 0.5103 0.053 Uiso calc 1 . .
C C15A 0.2713(2) 0.19253(15) 0.59934(12) 0.0497(5) Uani d 1 . .
H H15A 0.2287 0.2142 0.6564 0.075 Uiso calc 1 . .
H H15B 0.3212 0.1167 0.5944 0.075 Uiso calc 1 . .
H H15C 0.2036 0.2111 0.5673 0.075 Uiso calc 1 . .
C C16A 0.2676(7) 0.4187(4) 0.5047(3) 0.0636(8) Uani d 0.6 A 1
H H16A 0.3498 0.4191 0.4683 0.076 Uiso calc 0.6 A 1
H H16B 0.2099 0.4921 0.5227 0.076 Uiso calc 0.6 A 1
C C17A 0.1994(5) 0.3776(3) 0.4572(3) 0.0794(13) Uani d 0.6 A 1
H H17A 0.1774 0.4229 0.4123 0.119 Uiso calc 0.6 A 1
H H17B 0.1180 0.3763 0.4925 0.119 Uiso calc 0.6 A 1
H H17C 0.2579 0.3067 0.4356 0.119 Uiso calc 0.6 A 1
C C16C 0.2830(8) 0.4124(7) 0.5000(4) 0.0636(8) Uani d 0.4 A 2
H H16E 0.3486 0.3665 0.4539 0.076 Uiso calc 0.4 A 2
H H16F 0.2980 0.4782 0.5004 0.076 Uiso calc 0.4 A 2
C C17C 0.1450(7) 0.4364(5) 0.4886(4) 0.0794(13) Uani d 0.4 A 2
H H17G 0.1351 0.4701 0.4371 0.119 Uiso calc 0.4 A 2
H H17H 0.0800 0.4834 0.5334 0.119 Uiso calc 0.4 A 2
H H17I 0.1302 0.3713 0.4878 0.119 Uiso calc 0.4 A 2
C C18A 0.25441(16) 0.77725(13) 1.09108(10) 0.0355(4) Uani d 1 . .
H H18A 0.2855 0.7099 1.1123 0.043 Uiso calc 1 . .
C C19A 0.25164(16) 0.85949(13) 1.14276(9) 0.0334(3) Uani d 1 . .
C C20A 0.23007(16) 0.96362(13) 1.12365(10) 0.0349(3) Uani d 1 . .
H H20A 0.2181 0.9849 1.0710 0.042 Uiso calc 1 . .
C C21A 0.22577(16) 1.03554(13) 1.17894(10) 0.0356(4) Uani d 1 . .
H H21A 0.2090 1.1054 1.1636 0.043 Uiso calc 1 . .
C C22A 0.24542(15) 1.00890(13) 1.25757(9) 0.0331(3) Uani d 1 . .
C C23A 0.27165(17) 0.90390(13) 1.27630(10) 0.0376(4) Uani d 1 . .
H H23A 0.2877 0.8817 1.3281 0.045 Uiso calc 1 . .
C C24A 0.27429(17) 0.83305(13) 1.22065(10) 0.0378(4) Uani d 1 . .
H H24A 0.2923 0.7630 1.2356 0.045 Uiso calc 1 . .
C C25A 0.25111(18) 1.05551(15) 1.39611(10) 0.0416(4) Uani d 1 . .
H H25A 0.2127 1.0025 1.4132 0.050 Uiso calc 1 . .
H H25B 0.1987 1.1189 1.4323 0.050 Uiso calc 1 . .
C C26A 0.3927(2) 1.01369(18) 1.40607(13) 0.0598(6) Uani d 1 . .
H H26A 0.3951 0.9914 1.4616 0.090 Uiso calc 1 . .
H H26B 0.4280 1.0687 1.3955 0.090 Uiso calc 1 . .
H H26C 0.4467 0.9540 1.3676 0.090 Uiso calc 1 . .
C C27A 0.2277(2) 1.18698(14) 1.29172(11) 0.0462(4) Uani d 1 . .
H H27A 0.2714 1.1857 1.2339 0.055 Uiso calc 1 . .
H H27B 0.2747 1.2113 1.3244 0.055 Uiso calc 1 . .
C C28A 0.0859(2) 1.26386(16) 1.30547(14) 0.0628(6) Uani d 1 . .
H H28A 0.0433 1.2685 1.3632 0.094 Uiso calc 1 . .
H H28B 0.0384 1.2402 1.2735 0.094 Uiso calc 1 . .
H H28C 0.0838 1.3328 1.2886 0.094 Uiso calc 1 . .
O O1B 0.42123(14) 0.79296(11) 0.65049(9) 0.0658(4) Uani d 1 . .
N N1B 0.26820(15) 1.28364(12) 0.97327(9) 0.0488(4) Uani d 1 . .
N N2B 0.23083(14) 0.56611(14) 0.27143(10) 0.0600(5) Uani d 1 . .
C C1B 0.30762(17) 0.85431(13) 0.65005(10) 0.0375(4) Uani d 1 . .
C C2B 0.24167(16) 0.94897(12) 0.70648(9) 0.0327(3) Uani d 1 . .
C C3B 0.10331(16) 1.02284(13) 0.70292(10) 0.0362(4) Uani d 1 . .
H H3C 0.0900 1.0944 0.7200 0.043 Uiso calc 1 . .
H H3D 0.0383 1.0017 0.7414 0.043 Uiso calc 1 . .
C C4B 0.07872(17) 1.02354(13) 0.61810(10) 0.0365(4) Uani d 1 . .
H H4C -0.0131 1.0720 0.6184 0.044 Uiso calc 1 . .
H H4D 0.1398 1.0491 0.5802 0.044 Uiso calc 1 . .
C C5B 0.09949(16) 0.91504(12) 0.58903(10) 0.0360(4) Uani d 1 . .
H H5C 0.0316 0.8930 0.6235 0.043 Uiso calc 1 . .
H H5D 0.0876 0.9173 0.5327 0.043 Uiso calc 1 . .
C C6B 0.23526(16) 0.83553(12) 0.59171(9) 0.0330(3) Uani d 1 . .
C C7B 0.31577(17) 0.96332(13) 0.75419(10) 0.0357(4) Uani d 1 . .
H H7B 0.4006 0.9084 0.7478 0.043 Uiso calc 1 . .
C C8B 0.29266(16) 1.04528(13) 0.81319(9) 0.0345(3) Uani d 1 . .
C C9B 0.40440(17) 1.05361(14) 0.83090(10) 0.0416(4) Uani d 1 . .
H H9B 0.4892 1.0042 0.8054 0.050 Uiso calc 1 . .
C C10B 0.39773(17) 1.12977(15) 0.88336(11) 0.0437(4) Uani d 1 . .
H H10B 0.4771 1.1321 0.8925 0.052 Uiso calc 1 . .
C C11B 0.27463(17) 1.20424(14) 0.92360(10) 0.0384(4) Uani d 1 . .
C C12B 0.16133(17) 1.19364(14) 0.90918(10) 0.0409(4) Uani d 1 . .
H H12B 0.0764 1.2404 0.9371 0.049 Uiso calc 1 . .
C C13B 0.16963(17) 1.11773(14) 0.85588(10) 0.0384(4) Uani d 1 . .
H H13B 0.0904 1.1141 0.8476 0.046 Uiso calc 1 . .
C C14B 0.38784(19) 1.28425(16) 0.99371(11) 0.0482(5) Uani d 1 . .
H H14C 0.3677 1.3542 1.0177 0.058 Uiso calc 1 . .
H H14D 0.4567 1.2730 0.9431 0.058 Uiso calc 1 . .
C C15B 0.4433(2) 1.20289(19) 1.05204(12) 0.0609(6) Uani d 1 . .
H H15D 0.4626 1.1333 1.0293 0.091 Uiso calc 1 . .
H H15E 0.3783 1.2161 1.1039 0.091 Uiso calc 1 . .
H H15F 0.5249 1.2065 1.0608 0.091 Uiso calc 1 . .
C C16B 0.1427(2) 1.37122(16) 1.00799(12) 0.0510(5) Uani d 0.9 B 1
H H16C 0.0769 1.3774 0.9757 0.061 Uiso calc 0.9 B 1
H H16D 0.1579 1.4372 1.0046 0.061 Uiso calc 0.9 B 1
C C17B 0.0884(3) 1.3559(2) 1.09493(13) 0.0711(7) Uani d 0.9 B 1
H H17D 0.0054 1.4153 1.1159 0.107 Uiso calc 0.9 B 1
H H17E 0.1527 1.3511 1.1273 0.107 Uiso calc 0.9 B 1
H H17F 0.0717 1.2913 1.0983 0.107 Uiso calc 0.9 B 1
C C16D 0.1581(14) 1.3071(13) 1.0461(8) 0.0510(5) Uani d 0.1 B 2
H H16G 0.1928 1.2902 1.0959 0.061 Uiso calc 0.1 B 2
H H16H 0.1037 1.2662 1.0430 0.061 Uiso calc 0.1 B 2
C C17D 0.077(2) 1.4230(14) 1.0460(15) 0.0711(7) Uani d 0.1 B 2
H H17J 0.0020 1.4435 1.0932 0.107 Uiso calc 0.1 B 2
H H17K 0.0436 1.4384 0.9962 0.107 Uiso calc 0.1 B 2
H H17L 0.1324 1.4622 1.0486 0.107 Uiso calc 0.1 B 2
C C18B 0.30196(17) 0.74889(13) 0.54236(10) 0.0353(3) Uani d 1 . .
H H18B 0.3861 0.7077 0.5529 0.042 Uiso calc 1 . .
C C19B 0.27156(16) 0.70540(12) 0.47617(9) 0.0338(3) Uani d 1 . .
C C20B 0.14738(16) 0.72720(13) 0.45958(10) 0.0359(4) Uani d 1 . .
H H20B 0.0707 0.7750 0.4949 0.043 Uiso calc 1 . .
C C21B 0.13293(17) 0.68116(14) 0.39332(10) 0.0404(4) Uani d 1 . .
H H21B 0.0467 0.6974 0.3847 0.048 Uiso calc 1 . .
C C22B 0.24336(17) 0.61056(13) 0.33824(10) 0.0379(4) Uani d 1 . .
C C23B 0.36779(16) 0.58682(13) 0.35566(10) 0.0377(4) Uani d 1 . .
H H23B 0.4448 0.5389 0.3206 0.045 Uiso calc 1 . .
C C24B 0.37978(17) 0.63171(14) 0.42246(10) 0.0395(4) Uani d 1 . .
H H24B 0.4654 0.6121 0.4331 0.047 Uiso calc 1 . .
C C25B 0.34634(19) 0.50222(15) 0.20991(11) 0.0467(4) Uani d 1 . .
H H25C 0.4163 0.5304 0.2047 0.056 Uiso calc 1 . .
H H25D 0.3212 0.5076 0.1570 0.056 Uiso calc 1 . .
C C26B 0.4014(2) 0.38889(17) 0.22926(15) 0.0634(6) Uani d 1 . .
H H26D 0.4756 0.3496 0.1849 0.095 Uiso calc 1 . .
H H26E 0.3321 0.3608 0.2358 0.095 Uiso calc 1 . .
H H26F 0.4324 0.3825 0.2797 0.095 Uiso calc 1 . .
C C27B 0.0990(2) 0.56322(18) 0.26725(15) 0.0457(5) Uani d 0.75 C 1
H H27C 0.0424 0.5714 0.3225 0.055 Uiso calc 0.75 C 1
H H27D 0.1126 0.4954 0.2423 0.055 Uiso calc 0.75 C 1
C C28B 0.0328(3) 0.6518(2) 0.21651(17) 0.0615(7) Uani d 0.75 C 1
H H28D -0.0538 0.6523 0.2141 0.092 Uiso calc 0.75 C 1
H H28E 0.0883 0.6420 0.1615 0.092 Uiso calc 0.75 C 1
H H28F 0.0212 0.7185 0.2411 0.092 Uiso calc 0.75 C 1
C C27C 0.1149(5) 0.6220(5) 0.2349(4) 0.0457(5) Uani d 0.25 C 2
H H27E 0.1442 0.6180 0.1750 0.055 Uiso calc 0.25 C 2
H H27F 0.0744 0.6966 0.2537 0.055 Uiso calc 0.25 C 2
C C28C 0.0136(5) 0.5719(7) 0.2599(5) 0.0615(7) Uani d 0.25 C 2
H H28G -0.0631 0.6089 0.2364 0.092 Uiso calc 0.25 C 2
H H28H -0.0150 0.5761 0.3192 0.092 Uiso calc 0.25 C 2
H H28I 0.0538 0.4984 0.2403 0.092 Uiso calc 0.25 C 2

loop_
_atom_site_aniso_label
_atom_site_aniso_U_11
_atom_site_aniso_U_22
_atom_site_aniso_U_33
_atom_site_aniso_U_12
_atom_site_aniso_U_13
_atom_site_aniso_U_23
O1A 0.1207(13) 0.0393(7) 0.0358(7) -0.0335(8) -0.0261(8) 0.0093(6)
N1A 0.0916(13) 0.0419(9) 0.0397(8) -0.0389(9) -0.0289(8) 0.0087(7)
N2A 0.0502(9) 0.0400(8) 0.0336(7) -0.0203(7) -0.0137(6) 0.0023(6)
C1A 0.0511(10) 0.0352(9) 0.0306(8) -0.0173(8) -0.0103(7) 0.0046(7)
C2A 0.0393(9) 0.0337(8) 0.0288(7) -0.0147(7) -0.0063(6) 0.0022(6)
C3A 0.0476(10) 0.0335(8) 0.0312(8) -0.0104(7) -0.0107(7) 0.0022(6)
C4A 0.0415(9) 0.0351(9) 0.0361(8) -0.0098(7) -0.0123(7) 0.0012(7)
C5A 0.0443(10) 0.0318(8) 0.0384(9) -0.0111(7) -0.0148(7) 0.0010(7)
C6A 0.0364(8) 0.0328(8) 0.0320(8) -0.0133(7) -0.0055(6) 0.0016(6)
C7A 0.0428(9) 0.0338(8) 0.0307(8) -0.0151(7) -0.0076(7) 0.0056(6)
C8A 0.0386(9) 0.0323(8) 0.0316(8) -0.0139(7) -0.0071(7) 0.0022(6)
C9A 0.0593(11) 0.0343(9) 0.0347(8) -0.0203(8) -0.0178(8) 0.0097(7)
C10A 0.0678(12) 0.0328(9) 0.0416(9) -0.0255(9) -0.0203(9) 0.0084(7)
C11A 0.0480(10) 0.0382(9) 0.0354(8) -0.0234(8) -0.0140(7) 0.0053(7)
C12A 0.0494(10) 0.0341(9) 0.0322(8) -0.0142(8) -0.0099(7) 0.0070(7)
C13A 0.0489(10) 0.0282(8) 0.0347(8) -0.0118(7) -0.0065(7) 0.0042(6)
C14A 0.0535(11) 0.0447(10) 0.0407(9) -0.0269(9) -0.0102(8) -0.0016(8)
C15A 0.0551(12) 0.0408(10) 0.0597(12) -0.0259(9) -0.0115(9) 0.0000(9)
C16A 0.112(2) 0.0635(15) 0.0445(12) -0.0564(16) -0.0377(14) 0.0195(10)
C17A 0.122(4) 0.061(3) 0.082(3) -0.045(3) -0.061(3) 0.027(2)
C16C 0.112(2) 0.0635(15) 0.0445(12) -0.0564(16) -0.0377(14) 0.0195(10)
C17C 0.122(4) 0.061(3) 0.082(3) -0.045(3) -0.061(3) 0.027(2)
C18A 0.0389(9) 0.0336(8) 0.0338(8) -0.0143(7) -0.0078(7) 0.0044(6)
C19A 0.0325(8) 0.0356(8) 0.0335(8) -0.0142(7) -0.0082(6) 0.0036(6)
C20A 0.0391(9) 0.0370(9) 0.0312(8) -0.0161(7) -0.0112(7) 0.0071(6)
C21A 0.0394(9) 0.0335(8) 0.0367(8) -0.0157(7) -0.0122(7) 0.0069(7)
C22A 0.0301(8) 0.0381(8) 0.0331(8) -0.0149(7) -0.0075(6) 0.0013(6)
C23A 0.0434(9) 0.0407(9) 0.0318(8) -0.0179(8) -0.0124(7) 0.0074(7)
C24A 0.0448(9) 0.0347(9) 0.0372(8) -0.0175(7) -0.0128(7) 0.0076(7)
C25A 0.0460(10) 0.0468(10) 0.0322(8) -0.0176(8) -0.0091(7) -0.0014(7)
C26A 0.0543(12) 0.0718(14) 0.0509(11) -0.0149(11) -0.0233(10) -0.0025(10)
C27A 0.0636(12) 0.0458(10) 0.0394(9) -0.0333(10) -0.0092(8) 0.0010(8)
C28A 0.0810(16) 0.0404(11) 0.0595(13) -0.0188(11) -0.0102(11) 0.0091(9)
O1B 0.0552(9) 0.0543(9) 0.0766(10) 0.0065(7) -0.0376(8) -0.0242(7)
N1B 0.0434(9) 0.0561(10) 0.0442(8) -0.0162(8) -0.0067(7) -0.0168(7)
N2B 0.0403(9) 0.0738(12) 0.0561(10) -0.0036(8) -0.0193(8) -0.0293(9)
C1B 0.0408(9) 0.0348(9) 0.0373(9) -0.0122(7) -0.0133(7) 0.0000(7)
C2B 0.0370(8) 0.0324(8) 0.0298(7) -0.0153(7) -0.0063(6) 0.0033(6)
C3B 0.0370(9) 0.0374(9) 0.0344(8) -0.0143(7) -0.0080(7) 0.0001(7)
C4B 0.0393(9) 0.0339(8) 0.0384(8) -0.0143(7) -0.0131(7) 0.0046(7)
C5B 0.0382(9) 0.0336(8) 0.0399(9) -0.0157(7) -0.0125(7) 0.0026(7)
C6B 0.0374(9) 0.0333(8) 0.0320(8) -0.0173(7) -0.0090(6) 0.0043(6)
C7B 0.0357(9) 0.0369(9) 0.0346(8) -0.0139(7) -0.0081(7) 0.0015(7)
C8B 0.0360(8) 0.0408(9) 0.0300(7) -0.0183(7) -0.0078(6) 0.0024(6)
C9B 0.0336(9) 0.0484(10) 0.0404(9) -0.0134(8) -0.0065(7) -0.0073(8)
C10B 0.0345(9) 0.0553(11) 0.0427(9) -0.0178(8) -0.0085(7) -0.0089(8)
C11B 0.0402(9) 0.0460(10) 0.0299(8) -0.0191(8) -0.0047(7) -0.0026(7)
C12B 0.0330(9) 0.0504(10) 0.0351(8) -0.0142(8) -0.0013(7) -0.0053(7)
C13B 0.0333(8) 0.0511(10) 0.0334(8) -0.0199(8) -0.0053(7) -0.0005(7)
C14B 0.0498(11) 0.0594(12) 0.0412(10) -0.0288(10) -0.0056(8) -0.0094(9)
C15B 0.0603(13) 0.0842(16) 0.0442(11) -0.0326(12) -0.0140(10) -0.0001(11)
C16B 0.0553(13) 0.0479(12) 0.0483(12) -0.0179(11) -0.0105(10) -0.0078(10)
C17B 0.0541(15) 0.099(2) 0.0521(14) -0.0255(15) -0.0010(12) -0.0080(14)
C16D 0.0553(13) 0.0479(12) 0.0483(12) -0.0179(11) -0.0105(10) -0.0078(10)
C17D 0.0541(15) 0.099(2) 0.0521(14) -0.0255(15) -0.0010(12) -0.0080(14)
C18B 0.0368(9) 0.0356(8) 0.0355(8) -0.0149(7) -0.0106(7) 0.0021(7)
C19B 0.0373(9) 0.0326(8) 0.0335(8) -0.0160(7) -0.0074(7) 0.0025(6)
C20B 0.0335(8) 0.0352(8) 0.0374(8) -0.0132(7) -0.0040(7) -0.0020(7)
C21B 0.0337(9) 0.0437(10) 0.0442(9) -0.0129(7) -0.0121(7) -0.0037(8)
C22B 0.0394(9) 0.0372(9) 0.0378(9) -0.0133(7) -0.0118(7) -0.0028(7)
C23B 0.0336(8) 0.0402(9) 0.0372(9) -0.0130(7) -0.0050(7) -0.0044(7)
C24B 0.0319(8) 0.0425(9) 0.0435(9) -0.0132(7) -0.0085(7) -0.0048(7)
C25B 0.0501(11) 0.0491(11) 0.0373(9) -0.0131(9) -0.0122(8) -0.0058(8)
C26B 0.0689(15) 0.0495(12) 0.0705(14) -0.0204(11) -0.0165(12) -0.0035(10)
C27B 0.0571(15) 0.0412(13) 0.0423(13) -0.0192(12) -0.0174(11) 0.0010(9)
C28B 0.0572(16) 0.0696(19) 0.0577(16) -0.0222(15) -0.0180(13) 0.0109(13)
C27C 0.0571(15) 0.0412(13) 0.0423(13) -0.0192(12) -0.0174(11) 0.0010(9)
C28C 0.0572(16) 0.0696(19) 0.0577(16) -0.0222(15) -0.0180(13) 0.0109(13)

loop_
_atom_type_symbol
_atom_type_description
_atom_type_scat_dispersion_real
_atom_type_scat_dispersion_imag
_atom_type_scat_source
C C 0.0033 0.0016 'International Tables Vol C Tables 4.2.6.8 and 6.1.1.4'
H H 0.0000 0.0000 'International Tables Vol C Tables 4.2.6.8 and 6.1.1.4'
N N 0.0061 0.0033 'International Tables Vol C Tables 4.2.6.8 and 6.1.1.4'
O O 0.0106 0.0060 'International Tables Vol C Tables 4.2.6.8 and 6.1.1.4'

loop_
_geom_angle_atom_site_label_1
_geom_angle_atom_site_label_2
_geom_angle_atom_site_label_3
_geom_angle
C11A N1A C14A 120.08(14)
C11A N1A C16A 120.6(3)
C14A N1A C16A 118.7(3)
C11A N1A C16C 123.3(4)
C14A N1A C16C 114.8(4)
C22A N2A C27A 122.39(15)
C22A N2A C25A 121.68(15)
C27A N2A C25A 115.91(14)
O1A C1A C2A 120.21(15)
O1A C1A C6A 121.00(15)
C2A C1A C6A 118.79(14)
C7A C2A C1A 115.52(14)
C7A C2A C3A 125.88(15)
C1A C2A C3A 118.60(14)
C2A C3A C4A 112.65(14)
C2A C3A H3A 109.1
C4A C3A H3A 109.1
C2A C3A H3B 109.1
C4A C3A H3B 109.1
H3A C3A H3B 107.8
C3A C4A C5A 111.50(15)
C3A C4A H4A 109.3
C5A C4A H4A 109.3
C3A C4A H4B 109.3
C5A C4A H4B 109.3
H4A C4A H4B 108.0
C6A C5A C4A 112.30(14)
C6A C5A H5A 109.1
C4A C5A H5A 109.1
C6A C5A H5B 109.1
C4A C5A H5B 109.1
H5A C5A H5B 107.9
C18A C6A C1A 115.63(14)
C18A C6A C5A 125.12(15)
C1A C6A C5A 119.25(15)
C2A C7A C8A 133.45(15)
C2A C7A H7A 113.3
C8A C7A H7A 113.3
C9A C8A C13A 115.51(15)
C9A C8A C7A 116.88(14)
C13A C8A C7A 127.61(15)
C10A C9A C8A 123.09(15)
C10A C9A H9A 118.5
C8A C9A H9A 118.5
C9A C10A C11A 121.06(16)
C9A C10A H10A 119.5
C11A C10A H10A 119.5
N1A C11A C10A 121.23(16)
N1A C11A C12A 122.61(15)
C10A C11A C12A 116.10(15)
C13A C12A C11A 122.02(15)
C13A C12A H12A 119.0
C11A C12A H12A 119.0
C12A C13A C8A 122.19(16)
C12A C13A H13A 118.9
C8A C13A H13A 118.9
N1A C14A C15A 114.16(17)
N1A C14A H14A 108.7
C15A C14A H14A 108.7
N1A C14A H14B 108.7
C15A C14A H14B 108.7
H14A C14A H14B 107.6
C14A C15A H15A 109.5
C14A C15A H15B 109.5
H15A C15A H15B 109.5
C14A C15A H15C 109.5
H15A C15A H15C 109.5
H15B C15A H15C 109.5
N1A C16A C17A 115.6(3)
N1A C16A H16A 108.4
C17A C16A H16A 108.4
N1A C16A H16B 108.4
C17A C16A H16B 108.4
H16A C16A H16B 107.4
C16A C17A H17A 109.5
C16A C17A H17B 109.5
H17A C17A H17B 109.5
C16A C17A H17C 109.5
H17A C17A H17C 109.5
H17B C17A H17C 109.5
N1A C16C C17C 111.2(3)
N1A C16C H16E 109.4
C17C C16C H16E 109.4
N1A C16C H16F 109.4
C17C C16C H16F 109.4
H16E C16C H16F 108.0
C16C C17C H17G 109.5
C16C C17C H17H 109.5
H17G C17C H17H 109.5
C16C C17C H17I 109.5
H17G C17C H17I 109.5
H17H C17C H17I 109.5
C6A C18A C19A 133.04(16)
C6A C18A H18A 113.5
C19A C18A H18A 113.5
C24A C19A C20A 115.48(15)
C24A C19A C18A 117.13(15)
C20A C19A C18A 127.39(15)
C21A C20A C19A 122.00(15)
C21A C20A H20A 119.0
C19A C20A H20A 119.0
C20A C21A C22A 122.06(15)
C20A C21A H21A 119.0
C22A C21A H21A 119.0
N2A C22A C21A 121.85(15)
N2A C22A C23A 121.82(15)
C21A C22A C23A 116.33(15)
C24A C23A C22A 120.94(15)
C24A C23A H23A 119.5
C22A C23A H23A 119.5
C23A C24A C19A 123.12(16)
C23A C24A H24A 118.4
C19A C24A H24A 118.4
N2A C25A C26A 112.87(15)
N2A C25A H25A 109.0
C26A C25A H25A 109.0
N2A C25A H25B 109.0
C26A C25A H25B 109.0
H25A C25A H25B 107.8
C25A C26A H26A 109.5
C25A C26A H26B 109.5
H26A C26A H26B 109.5
C25A C26A H26C 109.5
H26A C26A H26C 109.5
H26B C26A H26C 109.5
N2A C27A C28A 113.37(16)
N2A C27A H27A 108.9
C28A C27A H27A 108.9
N2A C27A H27B 108.9
C28A C27A H27B 108.9
H27A C27A H27B 107.7
C27A C28A H28A 109.5
C27A C28A H28B 109.5
H28A C28A H28B 109.5
C27A C28A H28C 109.5
H28A C28A H28C 109.5
H28B C28A H28C 109.5
C11B N1B C14B 120.70(15)
C11B N1B C16B 122.57(16)
C14B N1B C16B 116.73(16)
C11B N1B C16D 112.0(8)
C14B N1B C16D 111.3(8)
C22B N2B C25B 121.80(15)
C22B N2B C27C 119.3(3)
C25B N2B C27C 111.2(3)
C22B N2B C27B 120.29(16)
C25B N2B C27B 116.80(16)
O1B C1B C2B 120.44(15)
O1B C1B C6B 120.29(16)
C2B C1B C6B 119.26(15)
C7B C2B C1B 115.72(15)
C7B C2B C3B 125.55(15)
C1B C2B C3B 118.64(14)
C2B C3B C4B 111.79(14)
C2B C3B H3C 109.3
C4B C3B H3C 109.3
C2B C3B H3D 109.3
C4B C3B H3D 109.3
H3C C3B H3D 107.9
C5B C4B C3B 111.10(14)
C5B C4B H4C 109.4
C3B C4B H4C 109.4
C5B C4B H4D 109.4
C3B C4B H4D 109.4
H4C C4B H4D 108.0
C6B C5B C4B 112.30(14)
C6B C5B H5C 109.1
C4B C5B H5C 109.1
C6B C5B H5D 109.1
C4B C5B H5D 109.1
H5C C5B H5D 107.9
C18B C6B C1B 115.64(15)
C18B C6B C5B 125.06(15)
C1B C6B C5B 119.23(14)
C2B C7B C8B 133.28(16)
C2B C7B H7B 113.4
C8B C7B H7B 113.4
C9B C8B C13B 115.57(16)
C9B C8B C7B 116.98(15)
C13B C8B C7B 127.45(15)
C10B C9B C8B 123.37(16)
C10B C9B H9B 118.3
C8B C9B H9B 118.3
C9B C10B C11B 120.75(17)
C9B C10B H10B 119.6
C11B C10B H10B 119.6
N1B C11B C10B 120.68(16)
N1B C11B C12B 122.95(16)
C10B C11B C12B 116.36(16)
C13B C12B C11B 122.15(16)
C13B C12B H12B 118.9
C11B C12B H12B 118.9
C12B C13B C8B 121.69(16)
C12B C13B H13B 119.2
C8B C13B H13B 119.2
N1B C14B C15B 114.52(17)
N1B C14B H14C 108.6
C15B C14B H14C 108.6
N1B C14B H14D 108.6
C15B C14B H14D 108.6
H14C C14B H14D 107.6
C14B C15B H15D 109.5
C14B C15B H15E 109.5
H15D C15B H15E 109.5
C14B C15B H15F 109.5
H15D C15B H15F 109.5
H15E C15B H15F 109.5
N1B C16B C17B 111.71(19)
N1B C16B H16C 109.3
C17B C16B H16C 109.3
N1B C16B H16D 109.3
C17B C16B H16D 109.3
H16C C16B H16D 107.9
C16B C17B H17D 109.5
C16B C17B H17E 109.5
H17D C17B H17E 109.5
C16B C17B H17F 109.5
H17D C17B H17F 109.5
H17E C17B H17F 109.5
N1B C16D C17D 105.6(12)
N1B C16D H16G 110.6
C17D C16D H16G 110.6
N1B C16D H16H 110.6
C17D C16D H16H 110.6
H16G C16D H16H 108.8
C16D C17D H17J 109.5
C16D C17D H17K 109.5
H17J C17D H17K 109.5
C16D C17D H17L 109.5
H17J C17D H17L 109.5
H17K C17D H17L 109.5
C6B C18B C19B 133.15(16)
C6B C18B H18B 113.4
C19B C18B H18B 113.4
C20B C19B C24B 115.67(15)
C20B C19B C18B 128.00(15)
C24B C19B C18B 116.33(15)
C21B C20B C19B 121.94(15)
C21B C20B H20B 119.0
C19B C20B H20B 119.0
C20B C21B C22B 121.51(16)
C20B C21B H21B 119.2
C22B C21B H21B 119.2
N2B C22B C23B 121.15(15)
N2B C22B C21B 122.17(16)
C23B C22B C21B 116.68(15)
C24B C23B C22B 120.90(16)
C24B C23B H23B 119.6
C22B C23B H23B 119.6
C23B C24B C19B 123.22(16)
C23B C24B H24B 118.4
C19B C24B H24B 118.4
N2B C25B C26B 113.19(18)
N2B C25B H25C 108.9
C26B C25B H25C 108.9
N2B C25B H25D 108.9
C26B C25B H25D 108.9
H25C C25B H25D 107.8
C25B C26B H26D 109.5
C25B C26B H26E 109.5
H26D C26B H26E 109.5
C25B C26B H26F 109.5
H26D C26B H26F 109.5
H26E C26B H26F 109.5
N2B C27B C28B 108.22(17)
N2B C27B H27C 110.1
C28B C27B H27C 110.1
N2B C27B H27D 110.1
C28B C27B H27D 110.1
H27C C27B H27D 108.4
C27B C28B H28D 109.5
C27B C28B H28E 109.5
H28D C28B H28E 109.5
C27B C28B H28F 109.5
H28D C28B H28F 109.5
H28E C28B H28F 109.5
N2B C27C C28C 109.3(3)
N2B C27C H27E 109.8
C28C C27C H27E 109.8
N2B C27C H27F 109.8
C28C C27C H27F 109.8
H27E C27C H27F 108.3
C27C C28C H28G 109.5
C27C C28C H28H 109.5
H28G C28C H28H 109.5
C27C C28C H28I 109.5
H28G C28C H28I 109.5
H28H C28C H28I 109.5

loop_
_geom_bond_atom_site_label_1
_geom_bond_atom_site_label_2
_geom_bond_distance
O1A C1A 1.229(2)
N1A C11A 1.377(2)
N1A C14A 1.452(3)
N1A C16A 1.471(3)
N1A C16C 1.471(3)
N2A C22A 1.379(2)
N2A C27A 1.454(2)
N2A C25A 1.459(2)
C1A C2A 1.493(2)
C1A C6A 1.496(2)
C2A C7A 1.350(2)
C2A C3A 1.508(2)
C3A C4A 1.519(2)
C3A H3A 0.9900
C3A H3B 0.9900
C4A C5A 1.522(2)
C4A H4A 0.9900
C4A H4B 0.9900
C5A C6A 1.507(2)
C5A H5A 0.9900
C5A H5B 0.9900
C6A C18A 1.353(2)
C7A C8A 1.450(2)
C7A H7A 0.9500
C8A C9A 1.405(3)
C8A C13A 1.406(2)
C9A C10A 1.374(2)
C9A H9A 0.9500
C10A C11A 1.408(2)
C10A H10A 0.9500
C11A C12A 1.417(3)
C12A C13A 1.367(2)
C12A H12A 0.9500
C13A H13A 0.9500
C14A C15A 1.516(3)
C14A H14A 0.9900
C14A H14B 0.9900
C15A H15A 0.9800
C15A H15B 0.9800
C15A H15C 0.9800
C16A C17A 1.484(3)
C16A H16A 0.9900
C16A H16B 0.9900
C17A H17A 0.9800
C17A H17B 0.9800
C17A H17C 0.9800
C16C C17C 1.511(3)
C16C H16E 0.9900
C16C H16F 0.9900
C17C H17G 0.9800
C17C H17H 0.9800
C17C H17I 0.9800
C18A C19A 1.452(2)
C18A H18A 0.9500
C19A C24A 1.406(2)
C19A C20A 1.407(2)
C20A C21A 1.376(2)
C20A H20A 0.9500
C21A C22A 1.409(2)
C21A H21A 0.9500
C22A C23A 1.409(3)
C23A C24A 1.376(2)
C23A H23A 0.9500
C24A H24A 0.9500
C25A C26A 1.515(3)
C25A H25A 0.9900
C25A H25B 0.9900
C26A H26A 0.9800
C26A H26B 0.9800
C26A H26C 0.9800
C27A C28A 1.510(3)
C27A H27A 0.9900
C27A H27B 0.9900
C28A H28A 0.9800
C28A H28B 0.9800
C28A H28C 0.9800
O1B C1B 1.234(2)
N1B C11B 1.383(2)
N1B C14B 1.463(3)
N1B C16B 1.477(2)
N1B C16D 1.482(3)
N2B C22B 1.369(2)
N2B C25B 1.464(2)
N2B C27C 1.491(3)
N2B C27B 1.513(2)
C1B C2B 1.492(2)
C1B C6B 1.498(2)
C2B C7B 1.350(2)
C2B C3B 1.511(2)
C3B C4B 1.521(2)
C3B H3C 0.9900
C3B H3D 0.9900
C4B C5B 1.517(2)
C4B H4C 0.9900
C4B H4D 0.9900
C5B C6B 1.510(2)
C5B H5C 0.9900
C5B H5D 0.9900
C6B C18B 1.347(2)
C7B C8B 1.452(2)
C7B H7B 0.9500
C8B C9B 1.399(2)
C8B C13B 1.410(2)
C9B C10B 1.377(2)
C9B H9B 0.9500
C10B C11B 1.408(3)
C10B H10B 0.9500
C11B C12B 1.408(3)
C12B C13B 1.377(2)
C12B H12B 0.9500
C13B H13B 0.9500
C14B C15B 1.511(3)
C14B H14C 0.9900
C14B H14D 0.9900
C15B H15D 0.9800
C15B H15E 0.9800
C15B H15F 0.9800
C16B C17B 1.502(2)
C16B H16C 0.9900
C16B H16D 0.9900
C17B H17D 0.9800
C17B H17E 0.9800
C17B H17F 0.9800
C16D C17D 1.514(3)
C16D H16G 0.9900
C16D H16H 0.9900
C17D H17J 0.9800
C17D H17K 0.9800
C17D H17L 0.9800
C18B C19B 1.456(2)
C18B H18B 0.9500
C19B C20B 1.399(2)
C19B C24B 1.406(2)
C20B C21B 1.382(2)
C20B H20B 0.9500
C21B C22B 1.411(2)
C21B H21B 0.9500
C22B C23B 1.403(3)
C23B C24B 1.369(2)
C23B H23B 0.9500
C24B H24B 0.9500
C25B C26B 1.505(3)
C25B H25C 0.9900
C25B H25D 0.9900
C26B H26D 0.9800
C26B H26E 0.9800
C26B H26F 0.9800
C27B C28B 1.517(2)
C27B H27C 0.9900
C27B H27D 0.9900
C28B H28D 0.9800
C28B H28E 0.9800
C28B H28F 0.9800
C27C C28C 1.525(3)
C27C H27E 0.9900
C27C H27F 0.9900
C28C H28G 0.9800
C28C H28H 0.9800
C28C H28I 0.9800

loop_
_geom_hbond_atom_site_label_D
_geom_hbond_atom_site_label_H
_geom_hbond_atom_site_label_A
_geom_hbond_site_symmetry_A
_geom_hbond_distance_DH
_geom_hbond_distance_HA
_geom_hbond_distance_DA
_geom_hbond_angle_DHA
_geom_hbond_publ_flag
C25B H25B O1A 1_554 0.99 2.55 3.479(3) 155.5 yes
C28B H28B O1A 1_554 0.98 2.57 3.542(4) 170.6 yes
C27C H27C O1A 1_554 0.99 2.53 3.505(8) 168.6 yes

loop_
_geom_torsion_atom_site_label_1
_geom_torsion_atom_site_label_2
_geom_torsion_atom_site_label_3
_geom_torsion_atom_site_label_4
_geom_torsion
O1A C1A C2A C7A -10.1(3)
C6A C1A C2A C7A 168.95(16)
O1A C1A C2A C3A 169.52(18)
C6A C1A C2A C3A -11.4(2)
C7A C2A C3A C4A 157.03(17)
C1A C2A C3A C4A -22.6(2)
C2A C3A C4A C5A 55.9(2)
C3A C4A C5A C6A -54.6(2)
O1A C1A C6A C18A 11.6(3)
C2A C1A C6A C18A -167.47(15)
O1A C1A C6A C5A -168.42(18)
C2A C1A C6A C5A 12.5(2)
C4A C5A C6A C18A -159.61(16)
C4A C5A C6A C1A 20.4(2)
C1A C2A C7A C8A 178.15(17)
C3A C2A C7A C8A -1.5(3)
C2A C7A C8A C9A -170.74(19)
C2A C7A C8A C13A 8.5(3)
C13A C8A C9A C10A -1.5(3)
C7A C8A C9A C10A 177.77(17)
C8A C9A C10A C11A 0.1(3)
C14A N1A C11A C10A -13.1(3)
C16A N1A C11A C10A 176.3(3)
C16C N1A C11A C10A -176.9(4)
C14A N1A C11A C12A 164.16(17)
C16A N1A C11A C12A -6.5(4)
C16C N1A C11A C12A 0.3(4)
C9A C10A C11A N1A 178.25(18)
C9A C10A C11A C12A 0.8(3)
N1A C11A C12A C13A -177.60(18)
C10A C11A C12A C13A -0.2(3)
C11A C12A C13A C8A -1.3(3)
C9A C8A C13A C12A 2.1(3)
C7A C8A C13A C12A -177.07(17)
C11A N1A C14A C15A 88.9(2)
C16A N1A C14A C15A -100.3(3)
C16C N1A C14A C15A -106.0(3)
C11A N1A C16A C17A -142.8(4)
C14A N1A C16A C17A 46.4(6)
C16C N1A C16A C17A 100(4)
C11A N1A C16C C17C -99.2(6)
C14A N1A C16C C17C 96.2(7)
C16A N1A C16C C17C -33(4)
C1A C6A C18A C19A 179.32(17)
C5A C6A C18A C19A -0.7(3)
C6A C18A C19A C24A 170.53(18)
C6A C18A C19A C20A -10.2(3)
C24A C19A C20A C21A -2.7(2)
C18A C19A C20A C21A 177.99(16)
C19A C20A C21A C22A 1.3(3)
C27A N2A C22A C21A -6.2(2)
C25A N2A C22A C21A 175.41(15)
C27A N2A C22A C23A 173.20(16)
C25A N2A C22A C23A -5.2(2)
C20A C21A C22A N2A -179.71(15)
C20A C21A C22A C23A 0.9(2)
N2A C22A C23A C24A 179.04(16)
C21A C22A C23A C24A -1.5(2)
C22A C23A C24A C19A 0.0(3)
C20A C19A C24A C23A 2.1(2)
C18A C19A C24A C23A -178.58(16)
C22A N2A C25A C26A 90.0(2)
C27A N2A C25A C26A -88.5(2)
C22A N2A C27A C28A 90.5(2)
C25A N2A C27A C28A -91.0(2)
O1B C1B C2B C7B 2.3(2)
C6B C1B C2B C7B -176.64(15)
O1B C1B C2B C3B 179.05(17)
C6B C1B C2B C3B 0.2(2)
C7B C2B C3B C4B 146.25(16)
C1B C2B C3B C4B -30.2(2)
C2B C3B C4B C5B 58.33(19)
C3B C4B C5B C6B -55.76(19)
O1B C1B C6B C18B 0.5(2)
C2B C1B C6B C18B 179.44(14)
O1B C1B C6B C5B -176.45(17)
C2B C1B C6B C5B 2.5(2)
C4B C5B C6B C18B -151.37(16)
C4B C5B C6B C1B 25.3(2)
C1B C2B C7B C8B 176.79(17)
C3B C2B C7B C8B 0.3(3)
C2B C7B C8B C9B -158.56(18)
C2B C7B C8B C13B 22.1(3)
C13B C8B C9B C10B -3.0(3)
C7B C8B C9B C10B 177.63(17)
C8B C9B C10B C11B 0.8(3)
C14B N1B C11B C10B -8.2(3)
C16B N1B C11B C10B 171.70(17)
C16D N1B C11B C10B -142.2(8)
C14B N1B C11B C12B 172.86(17)
C16B N1B C11B C12B -7.3(3)
C16D N1B C11B C12B 38.8(8)
C9B C10B C11B N1B -176.91(17)
C9B C10B C11B C12B 2.1(3)
N1B C11B C12B C13B 176.14(17)
C10B C11B C12B C13B -2.9(3)
C11B C12B C13B C8B 0.7(3)
C9B C8B C13B C12B 2.2(2)
C7B C8B C13B C12B -178.47(17)
C11B N1B C14B C15B -72.2(2)
C16B N1B C14B C15B 107.9(2)
C16D N1B C14B C15B 62.2(7)
C11B N1B C16B C17B 100.7(2)
C14B N1B C16B C17B -79.4(2)
C16D N1B C16B C17B 13.4(12)
C11B N1B C16D C17D -125.3(13)
C14B N1B C16D C17D 96.3(15)
C16B N1B C16D C17D -10.5(11)
C1B C6B C18B C19B -176.63(16)
C5B C6B C18B C19B 0.2(3)
C6B C18B C19B C20B -19.7(3)
C6B C18B C19B C24B 160.84(18)
C24B C19B C20B C21B -1.7(2)
C18B C19B C20B C21B 178.90(16)
C19B C20B C21B C22B -0.8(3)
C25B N2B C22B C23B -7.6(3)
C27C N2B C22B C23B -154.2(3)
C27B N2B C22B C23B 159.97(17)
C25B N2B C22B C21B 173.11(18)
C27C N2B C22B C21B 26.5(4)
C27B N2B C22B C21B -19.3(3)
C20B C21B C22B N2B -178.57(18)
C20B C21B C22B C23B 2.1(3)
N2B C22B C23B C24B 179.84(18)
C21B C22B C23B C24B -0.8(3)
C22B C23B C24B C19B -1.8(3)
C20B C19B C24B C23B 3.0(3)
C18B C19B C24B C23B -177.49(16)
C22B N2B C25B C26B 87.2(2)
C27C N2B C25B C26B -123.8(3)
C27B N2B C25B C26B -80.8(2)
C22B N2B C27B C28B 99.5(3)
C25B N2B C27B C28B -92.4(2)
C27C N2B C27B C28B -1.0(5)
C22B N2B C27C C28C -102.5(6)
C25B N2B C27C C28C 107.5(6)
C27B N2B C27C C28C 0.7(4)

_cod_database_fobs_code 2021800
